data_7020453
loop_
_publ_author_name
'McCready, Matthew S.'
'Puddephatt, Richard J.'

_publ_section_title
;
 Self-assembly of isomeric clamshell dimers of platinum(II).
;
_journal_issue 40
_journal_name_full 'Dalton transactions (Cambridge, England : 2003)'
_journal_page_first 12378
_journal_page_last 12385
_journal_paper_doi 10.1039/c2dt31584j
_journal_volume 41
_journal_year 2012
_chemical_formula_moiety 'C20 H20 N4'
_chemical_formula_sum 'C20 H20 N4'
_chemical_formula_weight 316.40
_chemical_name_systematic
;
?
;
_space_group_IT_number 2
_symmetry_cell_setting triclinic
_symmetry_space_group_name_Hall '-P 1'
_symmetry_space_group_name_H-M 'P -1'
_atom_sites_solution_hydrogens geom
_atom_sites_solution_primary direct
_atom_sites_solution_secondary difmap
_audit_creation_method SHELXL-97
_cell_angle_alpha 97.29(3)
_cell_angle_beta 98.24(3)
_cell_angle_gamma 100.83(3)
_cell_formula_units_Z 2
_cell_length_a 7.0827(14)
_cell_length_b 7.2540(15)
_cell_length_c 16.885(3)
_cell_measurement_reflns_used 9670
_cell_measurement_temperature 150(2)
_cell_measurement_theta_max 39.59
_cell_measurement_theta_min 2.47
_cell_volume 832.6(3)
_computing_cell_refinement 'DENZO-SMN (Otwinowski & Minor, 1997)'
_computing_data_collection 'COLLECT (Nonius, 1997-2001)'
_computing_data_reduction DENZO-SMN
_computing_molecular_graphics 'SHELXTL/PC (Sheldrick, 2001)'
_computing_publication_material SHELXTL/PC
_computing_structure_refinement 'SHELXL-97 (Sheldrick, 2008)'
_computing_structure_solution 'SHELXS-97 (Sheldrick, 2008)'
_diffrn_ambient_temperature 150(2)
_diffrn_measured_fraction_theta_full 0.961
_diffrn_measured_fraction_theta_max 0.961
_diffrn_measurement_device_type 'Nonius Kappa-CCD'
_diffrn_measurement_method '\f scans, and \w scans with \k offsets'
_diffrn_radiation_monochromator graphite
_diffrn_radiation_source 'fine-focus sealed tube'
_diffrn_radiation_type MoK\a
_diffrn_radiation_wavelength 0.71073
_diffrn_reflns_av_R_equivalents 0.0477
_diffrn_reflns_av_sigmaI/netI 0.0795
_diffrn_reflns_limit_h_max 12
_diffrn_reflns_limit_h_min -12
_diffrn_reflns_limit_k_max 12
_diffrn_reflns_limit_k_min -12
_diffrn_reflns_limit_l_max 30
_diffrn_reflns_limit_l_min -29
_diffrn_reflns_number 16546
_diffrn_reflns_theta_full 39.59
_diffrn_reflns_theta_max 39.59
_diffrn_reflns_theta_min 2.47
_exptl_absorpt_coefficient_mu 0.077
_exptl_absorpt_correction_T_max 0.9939
_exptl_absorpt_correction_T_min 0.9661
_exptl_absorpt_correction_type multi-scan
_exptl_absorpt_process_details 'DENZO-SMN (Otwinowski & Minor, 1997)'
_exptl_crystal_colour colourless
_exptl_crystal_density_diffrn 1.262
_exptl_crystal_density_method 'not measured'
_exptl_crystal_description plate
_exptl_crystal_F_000 336
_exptl_crystal_size_max 0.45
_exptl_crystal_size_mid 0.45
_exptl_crystal_size_min 0.08
_refine_diff_density_max 0.437
_refine_diff_density_min -0.331
_refine_diff_density_rms 0.068
_refine_ls_extinction_method none
_refine_ls_goodness_of_fit_ref 1.030
_refine_ls_hydrogen_treatment mixed
_refine_ls_matrix_type full
_refine_ls_number_parameters 297
_refine_ls_number_reflns 9670
_refine_ls_number_restraints 0
_refine_ls_restrained_S_all 1.030
_refine_ls_R_factor_all 0.1225
_refine_ls_R_factor_gt 0.0606
_refine_ls_shift/su_max 0.000
_refine_ls_shift/su_mean 0.000
_refine_ls_structure_factor_coef Fsqd
_refine_ls_weighting_details 'calc w=1/[\s^2^(Fo^2^)+(0.0909P)^2^+0.0000P] where P=(Fo^2^+2Fc^2^)/3'
_refine_ls_weighting_scheme calc
_refine_ls_wR_factor_gt 0.1493
_refine_ls_wR_factor_ref 0.1787
_reflns_number_gt 5569
_reflns_number_total 9670
_reflns_threshold_expression >2sigma(I)
_cod_data_source_file c2dt31584j.txt
_cod_data_source_block 6-dppd
_cod_original_cell_volume 832.7(3)
_cod_original_sg_symbol_H-M P-1
_cod_database_code 7020453

loop_
_symmetry_equiv_pos_as_xyz
'x, y, z'
'-x, -y, -z'

loop_
_atom_site_label
_atom_site_type_symbol
_atom_site_fract_x
_atom_site_fract_y
_atom_site_fract_z
_atom_site_U_iso_or_equiv
_atom_site_adp_type
_atom_site_occupancy
_atom_site_symmetry_multiplicity
_atom_site_calc_flag
C1 C -0.22805(18) 1.03209(17) 0.44482(7) 0.0301(2) Uani 1 1 d
H1 H -0.172(2) 1.032(2) 0.5033(10) 0.045(4) Uiso 1 1 d
C2 C -0.39409(18) 1.10382(16) 0.42330(7) 0.0293(2) Uani 1 1 d
H2 H -0.464(2) 1.160(2) 0.4651(10) 0.045(4) Uiso 1 1 d
C3 C -0.46554(17) 1.09555(16) 0.34090(7) 0.0279(2) Uani 1 1 d
H3 H -0.590(3) 1.135(2) 0.3230(10) 0.050(5) Uiso 1 1 d
C4 C -0.36520(15) 1.02147(15) 0.28309(6) 0.02374(19) Uani 1 1 d
H4 H -0.409(2) 1.011(2) 0.2232(9) 0.030(4) Uiso 1 1 d
C5 C -0.19743(14) 0.95529(13) 0.31029(6) 0.01993(17) Uani 1 1 d
C6 C -0.07753(13) 0.88547(13) 0.25080(6) 0.01925(17) Uani 1 1 d
C7 C -0.02310(13) 0.70576(13) 0.24759(5) 0.01786(16) Uani 1 1 d
C8 C 0.09835(13) 0.66715(13) 0.19110(5) 0.01784(16) Uani 1 1 d
C9 C 0.14654(13) 0.80614(13) 0.14032(6) 0.01893(16) Uani 1 1 d
C10 C 0.26621(14) 0.78118(13) 0.07419(6) 0.01949(17) Uani 1 1 d
C11 C 0.19209(15) 0.80064(15) -0.00573(6) 0.02425(19) Uani 1 1 d
H11 H 0.060(2) 0.832(2) -0.0173(9) 0.034(4) Uiso 1 1 d
C12 C 0.30943(17) 0.78465(16) -0.06551(6) 0.0276(2) Uani 1 1 d
H12 H 0.260(2) 0.801(2) -0.1222(9) 0.032(4) Uiso 1 1 d
C13 C 0.49625(17) 0.75192(16) -0.04360(7) 0.0275(2) Uani 1 1 d
H13 H 0.591(2) 0.744(2) -0.0825(10) 0.049(5) Uiso 1 1 d
C14 C 0.55770(16) 0.73467(16) 0.03769(7) 0.0262(2) Uani 1 1 d
H14 H 0.692(2) 0.713(2) 0.0547(10) 0.041(4) Uiso 1 1 d
C15 C -0.10936(14) 0.55953(14) 0.29746(6) 0.02136(18) Uani 1 1 d
H15A H -0.237(2) 0.5927(19) 0.3101(8) 0.027(3) Uiso 1 1 d
H15B H -0.1495(18) 0.4344(19) 0.2627(8) 0.022(3) Uiso 1 1 d
C16 C 0.01786(16) 0.53668(16) 0.37700(6) 0.0248(2) Uani 1 1 d
H16A H -0.078(2) 0.459(2) 0.4085(9) 0.033(4) Uiso 1 1 d
H16B H 0.058(2) 0.666(2) 0.4107(9) 0.035(4) Uiso 1 1 d
C17 C 0.19036(16) 0.43832(16) 0.36779(7) 0.0255(2) Uani 1 1 d
H17A H 0.139(2) 0.309(2) 0.3334(9) 0.031(4) Uiso 1 1 d
H17B H 0.242(2) 0.414(2) 0.4256(9) 0.041(4) Uiso 1 1 d
C18 C 0.35743(15) 0.55403(17) 0.33248(7) 0.0262(2) Uani 1 1 d
H18B H 0.487(2) 0.549(2) 0.3643(9) 0.029(3) Uiso 1 1 d
H18A H 0.352(2) 0.692(2) 0.3442(8) 0.027(3) Uiso 1 1 d
C19 C 0.36109(15) 0.49216(16) 0.24181(7) 0.0254(2) Uani 1 1 d
H19A H 0.392(2) 0.358(2) 0.2334(9) 0.035(4) Uiso 1 1 d
H19B H 0.471(2) 0.584(2) 0.2239(9) 0.034(4) Uiso 1 1 d
C20 C 0.16956(14) 0.48264(14) 0.18331(6) 0.02118(18) Uani 1 1 d
H20A H 0.0652(19) 0.3780(18) 0.1914(8) 0.023(3) Uiso 1 1 d
H20B H 0.186(2) 0.4474(19) 0.1263(8) 0.026(3) Uiso 1 1 d
N1 N -0.12946(14) 0.95808(14) 0.38987(5) 0.02662(18) Uani 1 1 d
N2 N -0.02792(13) 1.01086(12) 0.20053(5) 0.02300(17) Uani 1 1 d
N3 N 0.08297(13) 0.97047(12) 0.14421(5) 0.02325(17) Uani 1 1 d
N4 N 0.44630(12) 0.74759(13) 0.09607(5) 0.02315(17) Uani 1 1 d

loop_
_atom_site_aniso_label
_atom_site_aniso_U_11
_atom_site_aniso_U_22
_atom_site_aniso_U_33
_atom_site_aniso_U_23
_atom_site_aniso_U_13
_atom_site_aniso_U_12
C1 0.0367(6) 0.0346(6) 0.0226(5) 0.0026(4) 0.0089(4) 0.0142(5)
C2 0.0371(6) 0.0270(5) 0.0308(5) 0.0063(4) 0.0176(4) 0.0141(4)
C3 0.0297(5) 0.0280(5) 0.0346(5) 0.0121(4) 0.0149(4) 0.0155(4)
C4 0.0254(4) 0.0256(5) 0.0249(5) 0.0082(4) 0.0080(4) 0.0114(4)
C5 0.0216(4) 0.0187(4) 0.0215(4) 0.0040(3) 0.0066(3) 0.0065(3)
C6 0.0189(4) 0.0206(4) 0.0200(4) 0.0039(3) 0.0050(3) 0.0068(3)
C7 0.0164(3) 0.0195(4) 0.0190(4) 0.0044(3) 0.0042(3) 0.0052(3)
C8 0.0165(4) 0.0187(4) 0.0193(4) 0.0037(3) 0.0038(3) 0.0050(3)
C9 0.0192(4) 0.0195(4) 0.0194(4) 0.0040(3) 0.0049(3) 0.0055(3)
C10 0.0218(4) 0.0185(4) 0.0201(4) 0.0044(3) 0.0069(3) 0.0057(3)
C11 0.0264(5) 0.0272(5) 0.0210(4) 0.0060(4) 0.0050(3) 0.0082(4)
C12 0.0366(5) 0.0288(5) 0.0193(4) 0.0051(4) 0.0087(4) 0.0076(4)
C13 0.0345(5) 0.0255(5) 0.0267(5) 0.0045(4) 0.0158(4) 0.0084(4)
C14 0.0252(5) 0.0279(5) 0.0291(5) 0.0055(4) 0.0116(4) 0.0090(4)
C15 0.0188(4) 0.0219(4) 0.0261(4) 0.0068(3) 0.0084(3) 0.0057(3)
C16 0.0270(5) 0.0277(5) 0.0243(5) 0.0089(4) 0.0100(4) 0.0100(4)
C17 0.0260(5) 0.0290(5) 0.0273(5) 0.0125(4) 0.0093(4) 0.0111(4)
C18 0.0203(4) 0.0327(5) 0.0275(5) 0.0100(4) 0.0049(3) 0.0062(4)
C19 0.0225(4) 0.0314(5) 0.0290(5) 0.0130(4) 0.0096(4) 0.0130(4)
C20 0.0226(4) 0.0191(4) 0.0245(4) 0.0047(3) 0.0075(3) 0.0076(3)
N1 0.0289(4) 0.0319(5) 0.0213(4) 0.0026(3) 0.0048(3) 0.0129(3)
N2 0.0276(4) 0.0228(4) 0.0233(4) 0.0067(3) 0.0098(3) 0.0107(3)
N3 0.0279(4) 0.0232(4) 0.0232(4) 0.0069(3) 0.0100(3) 0.0104(3)
N4 0.0215(4) 0.0278(4) 0.0229(4) 0.0064(3) 0.0076(3) 0.0074(3)

loop_
_atom_type_symbol
_atom_type_description
_atom_type_scat_dispersion_real
_atom_type_scat_dispersion_imag
_atom_type_scat_source
C C 0.0033 0.0016 'International Tables Vol C Tables 4.2.6.8 and 6.1.1.4'
H H 0.0000 0.0000 'International Tables Vol C Tables 4.2.6.8 and 6.1.1.4'
N N 0.0061 0.0033 'International Tables Vol C Tables 4.2.6.8 and 6.1.1.4'

loop_
_geom_angle_atom_site_label_1
_geom_angle_atom_site_label_2
_geom_angle_atom_site_label_3
_geom_angle
N1 C1 C2 123.20(10)
N1 C1 H1 115.0(9)
C2 C1 H1 121.8(9)
C1 C2 C3 118.59(10)
C1 C2 H2 122.0(9)
C3 C2 H2 119.4(9)
C4 C3 C2 119.23(10)
C4 C3 H3 119.7(10)
C2 C3 H3 120.9(10)
C3 C4 C5 118.28(10)
C3 C4 H4 123.0(8)
C5 C4 H4 118.7(8)
N1 C5 C4 123.07(9)
N1 C5 C6 116.59(8)
C4 C5 C6 120.27(9)
N2 C6 C7 123.66(8)
N2 C6 C5 112.95(8)
C7 C6 C5 123.39(8)
C8 C7 C6 115.97(8)
C8 C7 C15 123.15(8)
C6 C7 C15 120.63(8)
C7 C8 C9 117.44(8)
C7 C8 C20 120.90(8)
C9 C8 C20 121.63(8)
N3 C9 C8 123.50(8)
N3 C9 C10 112.71(8)
C8 C9 C10 123.74(8)
N4 C10 C11 122.85(9)
N4 C10 C9 117.07(8)
C11 C10 C9 120.04(9)
C12 C11 C10 118.97(10)
C12 C11 H11 122.2(8)
C10 C11 H11 118.8(8)
C13 C12 C11 118.78(10)
C13 C12 H12 121.4(8)
C11 C12 H12 119.8(8)
C12 C13 C14 118.21(10)
C12 C13 H13 123.4(10)
C14 C13 H13 118.3(10)
N4 C14 C13 123.99(10)
N4 C14 H14 116.7(9)
C13 C14 H14 119.3(9)
C7 C15 C16 118.27(9)
C7 C15 H15A 107.0(7)
C16 C15 H15A 109.4(7)
C7 C15 H15B 108.7(7)
C16 C15 H15B 108.2(7)
H15A C15 H15B 104.5(11)
C17 C16 C15 116.61(9)
C17 C16 H16A 109.7(8)
C15 C16 H16A 105.7(8)
C17 C16 H16B 113.2(9)
C15 C16 H16B 106.4(9)
H16A C16 H16B 104.3(12)
C16 C17 C18 114.62(9)
C16 C17 H17A 108.8(8)
C18 C17 H17A 110.4(8)
C16 C17 H17B 105.6(9)
C18 C17 H17B 110.4(9)
H17A C17 H17B 106.7(12)
C19 C18 C17 116.02(10)
C19 C18 H18B 108.0(8)
C17 C18 H18B 109.7(8)
C19 C18 H18A 111.3(8)
C17 C18 H18A 107.8(8)
H18B C18 H18A 103.2(11)
C20 C19 C18 115.59(9)
C20 C19 H19A 106.5(8)
C18 C19 H19A 109.6(8)
C20 C19 H19B 108.0(8)
C18 C19 H19B 109.5(8)
H19A C19 H19B 107.3(11)
C8 C20 C19 113.17(9)
C8 C20 H20A 109.4(7)
C19 C20 H20A 110.8(7)
C8 C20 H20B 108.8(8)
C19 C20 H20B 110.6(8)
H20A C20 H20B 103.8(11)
C1 N1 C5 117.60(9)
C6 N2 N3 120.22(8)
C9 N3 N2 119.09(8)
C10 N4 C14 117.20(9)

loop_
_geom_bond_atom_site_label_1
_geom_bond_atom_site_label_2
_geom_bond_distance
C1 N1 1.3553(14)
C1 C2 1.3933(17)
C1 H1 1.011(17)
C2 C3 1.4005(17)
C2 H2 1.007(17)
C3 C4 1.3986(15)
C3 H3 0.997(18)
C4 C5 1.4026(14)
C4 H4 1.004(14)
C5 N1 1.3572(14)
C5 C6 1.5045(13)
C6 N2 1.3539(13)
C6 C7 1.4240(13)
C7 C8 1.4094(13)
C7 C15 1.5291(13)
C8 C9 1.4290(13)
C8 C20 1.5136(13)
C9 N3 1.3484(13)
C9 C10 1.5086(13)
C10 N4 1.3518(13)
C10 C11 1.4106(14)
C11 C12 1.4036(15)
C11 H11 1.000(15)
C12 C13 1.3943(17)
C12 H12 1.001(14)
C13 C14 1.4077(16)
C13 H13 1.006(17)
C14 N4 1.3530(13)
C14 H14 0.998(16)
C15 C16 1.5520(15)
C15 H15A 1.024(14)
C15 H15B 0.985(13)
C16 C17 1.5426(15)
C16 H16A 1.045(14)
C16 H16B 1.003(16)
C17 C18 1.5545(15)
C17 H17A 1.011(15)
C17 H17B 1.040(15)
C18 C19 1.5452(16)
C18 H18B 1.006(14)
C18 H18A 1.002(14)
C19 C20 1.5441(15)
C19 H19A 1.034(15)
C19 H19B 1.030(14)
C20 H20A 0.993(13)
C20 H20B 0.993(13)
N2 N3 1.3553(12)

loop_
_geom_torsion_atom_site_label_1
_geom_torsion_atom_site_label_2
_geom_torsion_atom_site_label_3
_geom_torsion_atom_site_label_4
_geom_torsion
N1 C1 C2 C3 1.44(18)
C1 C2 C3 C4 -1.99(17)
C2 C3 C4 C5 0.98(16)
C3 C4 C5 N1 0.70(15)
C3 C4 C5 C6 -176.24(9)
N1 C5 C6 N2 -125.48(10)
C4 C5 C6 N2 51.65(13)
N1 C5 C6 C7 54.85(13)
C4 C5 C6 C7 -128.02(11)
N2 C6 C7 C8 3.70(14)
C5 C6 C7 C8 -176.66(9)
N2 C6 C7 C15 -170.78(9)
C5 C6 C7 C15 8.86(14)
C6 C7 C8 C9 -3.02(13)
C15 C7 C8 C9 171.30(8)
C6 C7 C8 C20 178.68(8)
C15 C7 C8 C20 -6.99(14)
C7 C8 C9 N3 0.36(14)
C20 C8 C9 N3 178.64(9)
C7 C8 C9 C10 -176.78(8)
C20 C8 C9 C10 1.50(14)
N3 C9 C10 N4 125.45(10)
C8 C9 C10 N4 -57.13(13)
N3 C9 C10 C11 -52.06(13)
C8 C9 C10 C11 125.35(11)
N4 C10 C11 C12 0.00(15)
C9 C10 C11 C12 177.36(9)
C10 C11 C12 C13 -0.64(16)
C11 C12 C13 C14 0.58(16)
C12 C13 C14 N4 0.12(17)
C8 C7 C15 C16 84.08(12)
C6 C7 C15 C16 -101.85(11)
C7 C15 C16 C17 -72.28(12)
C15 C16 C17 C18 67.98(13)
C16 C17 C18 C19 -101.32(12)
C17 C18 C19 C20 53.84(13)
C7 C8 C20 C19 -87.76(11)
C9 C8 C20 C19 94.01(11)
C18 C19 C20 C8 55.25(12)
C2 C1 N1 C5 0.19(17)
C4 C5 N1 C1 -1.28(16)
C6 C5 N1 C1 175.76(10)
C7 C6 N2 N3 -1.42(15)
C5 C6 N2 N3 178.90(8)
C8 C9 N3 N2 2.04(15)
C10 C9 N3 N2 179.46(9)
C6 N2 N3 C9 -1.51(14)
C11 C10 N4 C14 0.68(14)
C9 C10 N4 C14 -176.76(9)
C13 C14 N4 C10 -0.74(16)
